data_4030581
loop_
_publ_author_name
'Kim, Jinho'
'Stahl, Shannon S.'

_publ_section_title
;
 Cu-Catalyzed Aerobic Oxidative Three-Component Coupling Route to
 N-Sulfonyl Amidines via an Ynamine Intermediate.
;
_journal_issue 4
_journal_name_full 'The Journal of organic chemistry'
_journal_page_first 2448
_journal_page_last 2454
_journal_paper_doi 10.1021/jo5029198
_journal_volume 80
_journal_year 2015
_chemical_formula_moiety 'C22 H30 N2 O2 S'
_chemical_formula_sum 'C22 H30 N2 O2 S'
_chemical_formula_weight 386.54
_chemical_name_systematic
;
 ?
;
_space_group_crystal_system monoclinic
_space_group_IT_number 14
_space_group_name_Hall '-P 2yn'
_space_group_name_H-M_alt 'P 1 21/n 1'
_symmetry_space_group_name_Hall '-P 2yn'
_symmetry_space_group_name_H-M 'P 1 21/n 1'
_atom_sites_solution_hydrogens geom
_atom_sites_solution_primary direct
_audit_creation_date 2013-07-30
_audit_creation_method
;
  Olex2 1.2
  (compiled Apr 23 2013 17:59:47, GUI svn.r4466)
;
_cell_angle_alpha 90
_cell_angle_beta 97.076(8)
_cell_angle_gamma 90
_cell_formula_units_Z 4
_cell_length_a 8.2615(4)
_cell_length_b 10.9454(9)
_cell_length_c 23.208(2)
_cell_measurement_reflns_used 9918
_cell_measurement_temperature 100.0
_cell_measurement_theta_max 70.03
_cell_measurement_theta_min 4.47
_cell_volume 2082.6(3)
_computing_cell_refinement 'SAINT+ Ver. 8.30C (Bruker-AXS, 2013)'
_computing_data_collection 'APEX2 Ver. 2013.2-0 (Bruker-AXS, 2013)'
_computing_data_reduction 'SAINT+ Ver. 8.30C (Bruker-AXS, 2013)'
_computing_molecular_graphics
;
O. V. Dolomanov, L. J. Bourhis, R. J. Gildea, J. A. K. Howard and H. Puschmann,
OLEX2: a complete structure solution, refinement and analysis program.
J. Appl. Cryst. (2009). 42, 339-341.
;
_computing_publication_material
;
O. V. Dolomanov, L. J. Bourhis, R. J. Gildea, J. A. K. Howard and H. Puschmann,
OLEX2: a complete structure solution, refinement and analysis program.
J. Appl. Cryst. (2009). 42, 339-341.
;
_computing_structure_refinement 'SHELXTL (Sheldrick, 2008-2013)'
_computing_structure_solution 'SHELXTL (Sheldrick, 2008-2013)'
_diffrn_ambient_temperature 100.0
_diffrn_detector_area_resol_mean 7.9
_diffrn_detector_type 'CCD area detector'
_diffrn_measured_fraction_theta_full 0.984
_diffrn_measured_fraction_theta_max 0.982
_diffrn_measurement_device 'three-circle diffractometer'
_diffrn_measurement_device_type 'Bruker SMART APEX2 area detector'
_diffrn_measurement_method '0.60\% \w and 0.6\% \f scans'
_diffrn_radiation_collimation '0.5 mm double-pinhole'
_diffrn_radiation_monochromator 'equatorially mounted graphite'
_diffrn_radiation_probe x-ray
_diffrn_radiation_type 'Cu K\a'
_diffrn_radiation_wavelength 1.54178
_diffrn_radiation_xray_symbol K-L~3~
_diffrn_reflns_av_R_equivalents 0.0186
_diffrn_reflns_av_unetI/netI 0.0094
_diffrn_reflns_Laue_measured_fraction_full 0.984
_diffrn_reflns_Laue_measured_fraction_max 0.982
_diffrn_reflns_limit_h_max 10
_diffrn_reflns_limit_h_min -10
_diffrn_reflns_limit_k_max 13
_diffrn_reflns_limit_k_min -13
_diffrn_reflns_limit_l_max 26
_diffrn_reflns_limit_l_min -28
_diffrn_reflns_number 30495
_diffrn_reflns_point_group_measured_fraction_full 0.984
_diffrn_reflns_point_group_measured_fraction_max 0.982
_diffrn_reflns_theta_full 67.000
_diffrn_reflns_theta_max 70.031
_diffrn_reflns_theta_min 3.838
_diffrn_source 'sealed X-ray tube'
_diffrn_source_type 'Siemens, K FFCU 2K 90'
_diffrn_standards_number 0
_exptl_absorpt_coefficient_mu 1.521
_exptl_absorpt_correction_T_max 0.6842
_exptl_absorpt_correction_T_min 0.4971
_exptl_absorpt_correction_type analytical
_exptl_absorpt_process_details
;
SADABS-2012/1 (Bruker,2012) was used for absorption correction.
wR2(int) was 0.0467 before and 0.0292 after correction.
The Ratio of minimum to maximum transmission is 0.7265.
The \l/2 correction factor is 0.0015.
;
_exptl_crystal_colour colourless
_exptl_crystal_colour_primary colourless
_exptl_crystal_density_diffrn 1.233
_exptl_crystal_density_method 'not measured'
_exptl_crystal_description block
_exptl_crystal_F_000 832
_exptl_crystal_size_max 0.693
_exptl_crystal_size_mid 0.447
_exptl_crystal_size_min 0.419
_refine_diff_density_max 0.443
_refine_diff_density_min -0.400
_refine_diff_density_rms 0.041
_refine_ls_extinction_coef 0.00162(17)
_refine_ls_extinction_expression Fc^*^=kFc[1+0.001xFc^2^\l^3^/sin(2\q)]^-1/4^
_refine_ls_extinction_method SHELXL
_refine_ls_goodness_of_fit_ref 1.049
_refine_ls_hydrogen_treatment constr
_refine_ls_matrix_type full
_refine_ls_number_parameters 251
_refine_ls_number_reflns 3883
_refine_ls_number_restraints 0
_refine_ls_restrained_S_all 1.049
_refine_ls_R_factor_all 0.0327
_refine_ls_R_factor_gt 0.0326
_refine_ls_shift/su_max 0.000
_refine_ls_shift/su_mean 0.000
_refine_ls_structure_factor_coef Fsqd
_refine_ls_weighting_details 'w=1/[\s^2^(Fo^2^)+(0.0425P)^2^+1.1642P] where P=(Fo^2^+2Fc^2^)/3'
_refine_ls_weighting_scheme calc
_refine_ls_wR_factor_gt 0.0843
_refine_ls_wR_factor_ref 0.0844
_reflns_Friedel_coverage 0.000
_reflns_number_gt 3869
_reflns_number_total 3883
_reflns_threshold_expression 'I > 2\s(I)'
_cod_data_source_file jo5029198_si_002.cif
_cod_data_source_block stahl188
_cod_depositor_comments 'Adding full bibliography for 4030581.cif.'
_cod_database_code 4030581
_olex2_refinement_description
;
1. Fixed Uiso
 At 1.2 times of:
  All C(H) groups, All C(H,H) groups
 At 1.5 times of:
  All C(H,H,H) groups
2.a Ternary CH refined with riding coordinates:
 C10(H10), C13(H13)
2.b Secondary CH2 refined with riding coordinates:
 C8(H8A,H8B)
2.c Aromatic/amide H refined with riding coordinates:
 C3(H3), C4(H4), C6(H6), C7(H7), C17(H17), C18(H18), C20(H20), C21(H21)
2.d Idealised Me refined as rotating group:
 C1(H1A,H1B,H1C), C11(H11A,H11B,H11C), C12(H12A,H12B,H12C), C14(H14A,H14B,
 H14C), C15(H15A,H15B,H15C), C22(H22A,H22B,H22C)
;
_shelx_estimated_absorpt_t_max 0.568
_shelx_estimated_absorpt_t_min 0.419
_shelx_space_group_comment
;
The symmetry employed for this shelxl refinement is uniquely defined
by the following loop, which should always be used as a source of
symmetry information in preference to the above space-group names.
They are only intended as comments.
;
_shelxl_version_number 2013-3

loop_
_space_group_symop_operation_xyz
'x, y, z'
'-x+1/2, y+1/2, -z+1/2'
'-x, -y, -z'
'x-1/2, -y-1/2, z-1/2'

loop_
_atom_site_label
_atom_site_type_symbol
_atom_site_fract_x
_atom_site_fract_y
_atom_site_fract_z
_atom_site_U_iso_or_equiv
_atom_site_adp_type
_atom_site_occupancy
_atom_site_site_symmetry_order
_atom_site_calc_flag
_atom_site_refinement_flags_posn
_atom_site_refinement_flags_adp
S1 S 0.89663(3) 0.36679(3) 0.14008(2) 0.01487(10) Uani 1 1 d . .
O1 O 0.98270(11) 0.47936(8) 0.13131(4) 0.0215(2) Uani 1 1 d . .
O2 O 0.97304(11) 0.28595(9) 0.18443(4) 0.0232(2) Uani 1 1 d . .
N1 N 0.49947(12) 0.47517(9) 0.18747(4) 0.0135(2) Uani 1 1 d . .
N2 N 0.70793(12) 0.39064(10) 0.14640(5) 0.0163(2) Uani 1 1 d . .
C1 C 0.8285(2) 0.23567(15) 0.45813(6) 0.0307(3) Uani 1 1 d . .
H1A H 0.7551 0.2732 0.4831 0.046 Uiso 1 1 calc R U
H1B H 0.9410 0.2403 0.4772 0.046 Uiso 1 1 calc R U
H1C H 0.7980 0.1499 0.4512 0.046 Uiso 1 1 calc R U
C2 C 0.81532(16) 0.30290(12) 0.40091(6) 0.0210(3) Uani 1 1 d . .
C3 C 0.90598(16) 0.40826(13) 0.39456(6) 0.0227(3) Uani 1 1 d . .
H3 H 0.9787 0.4373 0.4265 0.027 Uiso 1 1 calc R U
C4 C 0.89212(16) 0.47162(12) 0.34243(6) 0.0194(3) Uani 1 1 d . .
H4 H 0.9561 0.5428 0.3392 0.023 Uiso 1 1 calc R U
C5 C 0.78565(14) 0.43235(11) 0.29482(5) 0.0147(2) Uani 1 1 d . .
C6 C 0.69640(15) 0.32639(11) 0.30078(6) 0.0177(3) Uani 1 1 d . .
H6 H 0.6244 0.2970 0.2687 0.021 Uiso 1 1 calc R U
C7 C 0.71118(16) 0.26278(12) 0.35317(6) 0.0200(3) Uani 1 1 d . .
H7 H 0.6488 0.1907 0.3563 0.024 Uiso 1 1 calc R U
C8 C 0.77626(15) 0.50673(11) 0.23904(5) 0.0153(3) Uani 1 1 d . .
H8A H 0.7422 0.5910 0.2473 0.018 Uiso 1 1 calc R U
H8B H 0.8867 0.5114 0.2268 0.018 Uiso 1 1 calc R U
C9 C 0.65972(15) 0.45619(10) 0.18896(5) 0.0135(2) Uani 1 1 d . .
C10 C 0.42754(15) 0.55451(11) 0.22982(5) 0.0154(3) Uani 1 1 d . .
H10 H 0.5183 0.5818 0.2595 0.018 Uiso 1 1 calc R U
C11 C 0.35175(16) 0.66837(12) 0.19968(6) 0.0198(3) Uani 1 1 d . .
H11A H 0.4328 0.7096 0.1790 0.030 Uiso 1 1 calc R U
H11B H 0.3159 0.7239 0.2287 0.030 Uiso 1 1 calc R U
H11C H 0.2578 0.6448 0.1719 0.030 Uiso 1 1 calc R U
C12 C 0.30526(17) 0.48455(12) 0.26145(6) 0.0216(3) Uani 1 1 d . .
H12A H 0.2112 0.4611 0.2337 0.032 Uiso 1 1 calc R U
H12B H 0.2687 0.5366 0.2917 0.032 Uiso 1 1 calc R U
H12C H 0.3573 0.4110 0.2793 0.032 Uiso 1 1 calc R U
C13 C 0.38025(14) 0.42447(12) 0.13988(5) 0.0167(3) Uani 1 1 d . .
H13 H 0.2702 0.4521 0.1483 0.020 Uiso 1 1 calc R U
C14 C 0.40201(17) 0.47644(13) 0.08034(6) 0.0234(3) Uani 1 1 d . .
H14A H 0.4136 0.5654 0.0831 0.035 Uiso 1 1 calc R U
H14B H 0.3064 0.4561 0.0527 0.035 Uiso 1 1 calc R U
H14C H 0.4999 0.4412 0.0670 0.035 Uiso 1 1 calc R U
C15 C 0.37533(16) 0.28463(12) 0.14017(6) 0.0231(3) Uani 1 1 d . .
H15A H 0.4753 0.2525 0.1271 0.035 Uiso 1 1 calc R U
H15B H 0.2806 0.2563 0.1140 0.035 Uiso 1 1 calc R U
H15C H 0.3669 0.2556 0.1796 0.035 Uiso 1 1 calc R U
C16 C 0.87745(14) 0.28660(11) 0.07352(5) 0.0159(3) Uani 1 1 d . .
C17 C 0.84667(18) 0.16232(13) 0.07252(6) 0.0241(3) Uani 1 1 d . .
H17 H 0.8337 0.1200 0.1074 0.029 Uiso 1 1 calc R U
C18 C 0.83487(19) 0.10020(13) 0.02010(6) 0.0266(3) Uani 1 1 d . .
H18 H 0.8123 0.0151 0.0193 0.032 Uiso 1 1 calc R U
C19 C 0.85548(16) 0.16001(13) -0.03145(6) 0.0210(3) Uani 1 1 d . .
C20 C 0.88678(17) 0.28502(13) -0.02930(6) 0.0241(3) Uani 1 1 d . .
H20 H 0.9013 0.3274 -0.0640 0.029 Uiso 1 1 calc R U
C21 C 0.89711(17) 0.34850(12) 0.02267(6) 0.0222(3) Uani 1 1 d . .
H21 H 0.9175 0.4339 0.0235 0.027 Uiso 1 1 calc R U
C22 C 0.84606(18) 0.09185(14) -0.08824(6) 0.0276(3) Uani 1 1 d . .
H22A H 0.7589 0.1267 -0.1158 0.041 Uiso 1 1 calc R U
H22B H 0.8228 0.0055 -0.0818 0.041 Uiso 1 1 calc R U
H22C H 0.9503 0.0991 -0.1040 0.041 Uiso 1 1 calc R U

loop_
_atom_site_aniso_label
_atom_site_aniso_U_11
_atom_site_aniso_U_22
_atom_site_aniso_U_33
_atom_site_aniso_U_23
_atom_site_aniso_U_13
_atom_site_aniso_U_12
S1 0.01168(16) 0.01763(17) 0.01534(17) 0.00067(10) 0.00184(11) 0.00239(10)
O1 0.0161(4) 0.0222(5) 0.0268(5) -0.0017(4) 0.0050(4) -0.0013(4)
O2 0.0232(5) 0.0272(5) 0.0184(5) 0.0019(4) -0.0013(4) 0.0075(4)
N1 0.0134(5) 0.0145(5) 0.0123(5) -0.0019(4) 0.0012(4) 0.0002(4)
N2 0.0125(5) 0.0202(5) 0.0165(5) -0.0018(4) 0.0026(4) 0.0007(4)
C1 0.0367(8) 0.0362(8) 0.0201(7) 0.0090(6) 0.0062(6) 0.0072(7)
C2 0.0234(7) 0.0240(7) 0.0162(6) 0.0031(5) 0.0052(5) 0.0082(5)
C3 0.0219(7) 0.0305(7) 0.0148(6) -0.0027(5) -0.0009(5) 0.0016(6)
C4 0.0192(6) 0.0208(6) 0.0179(6) -0.0019(5) 0.0016(5) -0.0024(5)
C5 0.0145(6) 0.0152(6) 0.0148(6) -0.0007(5) 0.0032(5) 0.0034(5)
C6 0.0195(6) 0.0159(6) 0.0174(6) -0.0016(5) 0.0011(5) 0.0007(5)
C7 0.0236(7) 0.0158(6) 0.0215(7) 0.0018(5) 0.0067(5) 0.0015(5)
C8 0.0147(6) 0.0153(6) 0.0157(6) 0.0010(5) 0.0015(5) -0.0017(5)
C9 0.0153(6) 0.0122(5) 0.0132(6) 0.0034(4) 0.0018(5) -0.0003(4)
C10 0.0166(6) 0.0160(6) 0.0137(6) -0.0029(5) 0.0022(5) 0.0017(5)
C11 0.0232(6) 0.0163(6) 0.0196(6) -0.0020(5) 0.0019(5) 0.0036(5)
C12 0.0233(7) 0.0235(7) 0.0193(6) 0.0003(5) 0.0085(5) 0.0026(5)
C13 0.0126(6) 0.0195(6) 0.0173(6) -0.0060(5) -0.0008(5) 0.0012(5)
C14 0.0242(7) 0.0293(7) 0.0151(6) -0.0033(5) -0.0034(5) 0.0057(6)
C15 0.0189(6) 0.0206(7) 0.0300(7) -0.0076(5) 0.0037(6) -0.0038(5)
C16 0.0120(6) 0.0198(6) 0.0162(6) 0.0009(5) 0.0036(5) 0.0037(5)
C17 0.0345(8) 0.0210(7) 0.0186(7) 0.0033(5) 0.0101(6) 0.0001(6)
C18 0.0367(8) 0.0203(7) 0.0243(7) -0.0012(5) 0.0101(6) -0.0019(6)
C19 0.0166(6) 0.0289(7) 0.0178(7) -0.0011(5) 0.0034(5) 0.0045(5)
C20 0.0268(7) 0.0289(7) 0.0173(6) 0.0068(5) 0.0059(5) 0.0042(6)
C21 0.0259(7) 0.0202(6) 0.0209(7) 0.0048(5) 0.0050(5) 0.0019(5)
C22 0.0272(7) 0.0370(8) 0.0191(7) -0.0040(6) 0.0048(6) 0.0034(6)

loop_
_atom_type_symbol
_atom_type_description
_atom_type_scat_dispersion_real
_atom_type_scat_dispersion_imag
_atom_type_scat_source
C C 0.0181 0.0091 'International Tables Vol C Tables 4.2.6.8 and 6.1.1.4'
H H 0.0000 0.0000 'International Tables Vol C Tables 4.2.6.8 and 6.1.1.4'
N N 0.0311 0.0180 'International Tables Vol C Tables 4.2.6.8 and 6.1.1.4'
O O 0.0492 0.0322 'International Tables Vol C Tables 4.2.6.8 and 6.1.1.4'
S S 0.3331 0.5567 'International Tables Vol C Tables 4.2.6.8 and 6.1.1.4'

loop_
_geom_angle_atom_site_label_1
_geom_angle_atom_site_label_2
_geom_angle_atom_site_label_3
_geom_angle
O1 S1 N2 111.92(5)
O1 S1 C16 107.00(6)
O2 S1 O1 116.26(6)
O2 S1 N2 112.28(6)
O2 S1 C16 107.66(6)
N2 S1 C16 100.21(6)
C9 N1 C10 123.25(10)
C9 N1 C13 121.49(10)
C10 N1 C13 115.12(9)
C9 N2 S1 122.84(9)
H1A C1 H1B 109.5
H1A C1 H1C 109.5
H1B C1 H1C 109.5
C2 C1 H1A 109.5
C2 C1 H1B 109.5
C2 C1 H1C 109.5
C3 C2 C1 120.98(13)
C7 C2 C1 121.22(13)
C7 C2 C3 117.79(12)
C2 C3 H3 119.4
C4 C3 C2 121.23(12)
C4 C3 H3 119.4
C3 C4 H4 119.5
C3 C4 C5 120.93(12)
C5 C4 H4 119.5
C4 C5 C8 118.07(11)
C6 C5 C4 117.98(11)
C6 C5 C8 123.94(11)
C5 C6 H6 119.6
C5 C6 C7 120.87(12)
C7 C6 H6 119.6
C2 C7 C6 121.17(12)
C2 C7 H7 119.4
C6 C7 H7 119.4
C5 C8 H8A 108.6
C5 C8 H8B 108.6
H8A C8 H8B 107.6
C9 C8 C5 114.63(10)
C9 C8 H8A 108.6
C9 C8 H8B 108.6
N1 C9 C8 119.71(10)
N2 C9 N1 117.00(11)
N2 C9 C8 123.27(11)
N1 C10 H10 107.6
N1 C10 C11 110.39(10)
N1 C10 C12 111.50(10)
C11 C10 H10 107.6
C11 C10 C12 111.84(10)
C12 C10 H10 107.6
C10 C11 H11A 109.5
C10 C11 H11B 109.5
C10 C11 H11C 109.5
H11A C11 H11B 109.5
H11A C11 H11C 109.5
H11B C11 H11C 109.5
C10 C12 H12A 109.5
C10 C12 H12B 109.5
C10 C12 H12C 109.5
H12A C12 H12B 109.5
H12A C12 H12C 109.5
H12B C12 H12C 109.5
N1 C13 H13 106.0
N1 C13 C14 113.01(10)
N1 C13 C15 112.56(10)
C14 C13 H13 106.0
C14 C13 C15 112.52(11)
C15 C13 H13 106.0
C13 C14 H14A 109.5
C13 C14 H14B 109.5
C13 C14 H14C 109.5
H14A C14 H14B 109.5
H14A C14 H14C 109.5
H14B C14 H14C 109.5
C13 C15 H15A 109.5
C13 C15 H15B 109.5
C13 C15 H15C 109.5
H15A C15 H15B 109.5
H15A C15 H15C 109.5
H15B C15 H15C 109.5
C17 C16 S1 119.97(10)
C17 C16 C21 120.42(12)
C21 C16 S1 119.59(10)
C16 C17 H17 120.3
C16 C17 C18 119.32(12)
C18 C17 H17 120.3
C17 C18 H18 119.3
C17 C18 C19 121.36(13)
C19 C18 H18 119.3
C18 C19 C22 121.31(13)
C20 C19 C18 118.24(12)
C20 C19 C22 120.45(12)
C19 C20 H20 119.5
C21 C20 C19 121.02(12)
C21 C20 H20 119.5
C16 C21 H21 120.2
C20 C21 C16 119.64(12)
C20 C21 H21 120.2
C19 C22 H22A 109.5
C19 C22 H22B 109.5
C19 C22 H22C 109.5
H22A C22 H22B 109.5
H22A C22 H22C 109.5
H22B C22 H22C 109.5

loop_
_geom_bond_atom_site_label_1
_geom_bond_atom_site_label_2
_geom_bond_distance
S1 O1 1.4495(10)
S1 O2 1.4425(9)
S1 N2 1.6051(10)
S1 C16 1.7666(13)
N1 C9 1.3364(16)
N1 C10 1.4891(15)
N1 C13 1.4933(15)
N2 C9 1.3212(16)
C1 H1A 0.9800
C1 H1B 0.9800
C1 H1C 0.9800
C1 C2 1.5105(18)
C2 C3 1.393(2)
C2 C7 1.388(2)
C3 H3 0.9500
C3 C4 1.3869(19)
C4 H4 0.9500
C4 C5 1.3929(18)
C5 C6 1.3903(18)
C5 C8 1.5231(16)
C6 H6 0.9500
C6 C7 1.3935(18)
C7 H7 0.9500
C8 H8A 0.9900
C8 H8B 0.9900
C8 C9 1.5193(17)
C10 H10 1.0000
C10 C11 1.5253(17)
C10 C12 1.5258(17)
C11 H11A 0.9800
C11 H11B 0.9800
C11 H11C 0.9800
C12 H12A 0.9800
C12 H12B 0.9800
C12 H12C 0.9800
C13 H13 1.0000
C13 C14 1.5253(18)
C13 C15 1.5312(18)
C14 H14A 0.9800
C14 H14B 0.9800
C14 H14C 0.9800
C15 H15A 0.9800
C15 H15B 0.9800
C15 H15C 0.9800
C16 C17 1.3836(19)
C16 C21 1.3876(18)
C17 H17 0.9500
C17 C18 1.3867(19)
C18 H18 0.9500
C18 C19 1.3924(19)
C19 C20 1.392(2)
C19 C22 1.5082(18)
C20 H20 0.9500
C20 C21 1.385(2)
C21 H21 0.9500
C22 H22A 0.9800
C22 H22B 0.9800
C22 H22C 0.9800

loop_
_geom_torsion_atom_site_label_1
_geom_torsion_atom_site_label_2
_geom_torsion_atom_site_label_3
_geom_torsion_atom_site_label_4
_geom_torsion
S1 N2 C9 N1 176.23(9)
S1 N2 C9 C8 -5.35(17)
S1 C16 C17 C18 -178.83(11)
S1 C16 C21 C20 178.14(10)
O1 S1 N2 C9 -62.42(11)
O1 S1 C16 C17 160.27(11)
O1 S1 C16 C21 -18.28(12)
O2 S1 N2 C9 70.45(11)
O2 S1 C16 C17 34.61(12)
O2 S1 C16 C21 -143.94(10)
N2 S1 C16 C17 -82.88(11)
N2 S1 C16 C21 98.57(11)
C1 C2 C3 C4 -178.80(13)
C1 C2 C7 C6 178.56(12)
C2 C3 C4 C5 0.6(2)
C3 C2 C7 C6 -0.65(19)
C3 C4 C5 C6 -1.33(18)
C3 C4 C5 C8 179.75(11)
C4 C5 C6 C7 1.09(18)
C4 C5 C8 C9 178.86(11)
C5 C6 C7 C2 -0.11(19)
C5 C8 C9 N1 78.68(14)
C5 C8 C9 N2 -99.70(13)
C6 C5 C8 C9 0.02(17)
C7 C2 C3 C4 0.40(19)
C8 C5 C6 C7 179.94(11)
C9 N1 C10 C11 112.28(13)
C9 N1 C10 C12 -122.77(12)
C9 N1 C13 C14 -63.53(15)
C9 N1 C13 C15 65.30(14)
C10 N1 C9 N2 -175.39(10)
C10 N1 C9 C8 6.13(17)
C10 N1 C13 C14 112.26(11)
C10 N1 C13 C15 -118.91(11)
C13 N1 C9 N2 0.05(16)
C13 N1 C9 C8 -178.43(10)
C13 N1 C10 C11 -63.43(13)
C13 N1 C10 C12 61.52(13)
C16 S1 N2 C9 -175.54(10)
C16 C17 C18 C19 0.8(2)
C17 C16 C21 C20 -0.4(2)
C17 C18 C19 C20 -0.7(2)
C17 C18 C19 C22 178.72(13)
C18 C19 C20 C21 0.0(2)
C19 C20 C21 C16 0.6(2)
C21 C16 C17 C18 -0.3(2)
C22 C19 C20 C21 -179.45(13)
